data_7050456
loop_
_publ_author_name
'Coronado, Eugenio'
'Gim\'enez-Saiz, Carlos'
'Nicolas, Mael'
'Romero, Francisco M.'
'Rusanov, Eduard'
'Stoeckli-Evans, Helen'

_publ_section_title
;
 Synthesis, crystal structures and electronic properties of imidazoline
 nitroxide radicals bearing active groups in electropolymerisation
;
_journal_issue 3
_journal_name_full 'New Journal of Chemistry'
_journal_page_first 490
_journal_paper_doi 10.1039/b208762f
_journal_volume 27
_journal_year 2003
_chemical_formula_sum 'C11 H15 N2 O2 S'
_chemical_formula_weight 239.31
_space_group_IT_number 15
_symmetry_cell_setting monoclinic
_symmetry_space_group_name_Hall '-C 2yc'
_symmetry_space_group_name_H-M 'C 1 2/c 1'
_atom_sites_solution_hydrogens geom
_atom_sites_solution_primary direct
_atom_sites_solution_secondary difmap
_audit_creation_method SHELXL-97
_cell_angle_alpha 90.00
_cell_angle_beta 105.442(2)
_cell_angle_gamma 90.00
_cell_formula_units_Z 8
_cell_length_a 23.949(2)
_cell_length_b 8.2983(9)
_cell_length_c 12.3808(13)
_cell_measurement_temperature 293(2)
_cell_volume 2371.7(4)
_computing_cell_refinement 'SMART (Siemens, 1995)'
_computing_data_collection 'SMART (Siemens, 1995)'
_computing_data_reduction 'SMART (Siemens, 1995)'
_computing_publication_material 'SHELXL-97 (Sheldrick, 1997)'
_computing_structure_refinement 'SHELXL-97 (Sheldrick, 1997)'
_computing_structure_solution 'SIR97 (Altomare et al., 1997)'
_diffrn_ambient_temperature 293(2)
_diffrn_measured_fraction_theta_full 0.996
_diffrn_measured_fraction_theta_max 0.996
_diffrn_measurement_device_type 'Siemens SMART CCD area detector diffractometer'
_diffrn_measurement_method '\w scans'
_diffrn_radiation_monochromator graphite
_diffrn_radiation_source 'fine-focus sealed tube'
_diffrn_radiation_type MoK\a
_diffrn_radiation_wavelength 0.71069
_diffrn_reflns_av_R_equivalents 0.0301
_diffrn_reflns_av_sigmaI/netI 0.0226
_diffrn_reflns_limit_h_max 34
_diffrn_reflns_limit_h_min -25
_diffrn_reflns_limit_k_max 11
_diffrn_reflns_limit_k_min -8
_diffrn_reflns_limit_l_max 17
_diffrn_reflns_limit_l_min -17
_diffrn_reflns_number 9565
_diffrn_reflns_theta_full 30.52
_diffrn_reflns_theta_max 30.52
_diffrn_reflns_theta_min 1.76
_exptl_absorpt_coefficient_mu 0.260
_exptl_absorpt_correction_T_max 0.8594
_exptl_absorpt_correction_T_min 0.7807
_exptl_absorpt_correction_type 'SADABS (Sheldrick, 1996)'
_exptl_crystal_colour red
_exptl_crystal_density_diffrn 1.340
_exptl_crystal_density_method 'not measured'
_exptl_crystal_description prism
_exptl_crystal_F_000 1016
_exptl_crystal_size_max 1.00
_exptl_crystal_size_mid 0.90
_exptl_crystal_size_min 0.60
_refine_diff_density_max 0.264
_refine_diff_density_min -0.590
_refine_diff_density_rms 0.060
_refine_ls_extinction_method none
_refine_ls_goodness_of_fit_ref 1.032
_refine_ls_hydrogen_treatment mixed
_refine_ls_matrix_type full
_refine_ls_number_parameters 205
_refine_ls_number_reflns 3609
_refine_ls_number_restraints 0
_refine_ls_restrained_S_all 1.032
_refine_ls_R_factor_all 0.0537
_refine_ls_R_factor_gt 0.0439
_refine_ls_shift/su_max 0.003
_refine_ls_shift/su_mean 0.000
_refine_ls_structure_factor_coef Fsqd
_refine_ls_weighting_details 'calc w=1/[\s^2^(Fo^2^)+(0.0732P)^2^+1.0764P] where P=(Fo^2^+2Fc^2^)/3'
_refine_ls_weighting_scheme calc
_refine_ls_wR_factor_gt 0.1214
_refine_ls_wR_factor_ref 0.1316
_reflns_number_gt 2971
_reflns_number_total 3609
_reflns_threshold_expression >2sigma(I)
_cod_data_source_file b208762f.txt
_cod_data_source_block compound1
_cod_original_sg_symbol_H-M 'C 2/c'
_cod_database_code 7050456

loop_
_symmetry_equiv_pos_as_xyz
'x, y, z'
'-x, y, -z+1/2'
'x+1/2, y+1/2, z'
'-x+1/2, y+1/2, -z+1/2'
'-x, -y, -z'
'x, -y, z-1/2'
'-x+1/2, -y+1/2, -z'
'x+1/2, -y+1/2, z-1/2'

loop_
_atom_site_label
_atom_site_type_symbol
_atom_site_fract_x
_atom_site_fract_y
_atom_site_fract_z
_atom_site_U_iso_or_equiv
_atom_site_adp_type
_atom_site_occupancy
_atom_site_symmetry_multiplicity
_atom_site_calc_flag
_atom_site_refinement_flags
_atom_site_disorder_assembly
_atom_site_disorder_group
S1 S 0.14065(2) -0.05266(5) 0.77873(4) 0.05401(14) Uani 1 1 d . . .
C1 C 0.07199(7) -0.0410(2) 0.69325(15) 0.0498(4) Uani 1 1 d . . .
C2 C 0.06783(6) 0.07423(18) 0.61224(13) 0.0434(3) Uani 1 1 d . . .
C3 C 0.12175(5) 0.15498(14) 0.62156(10) 0.0305(2) Uani 1 1 d . . .
C4 C 0.16506(6) 0.09567(17) 0.70847(11) 0.0394(3) Uani 1 1 d . . .
C5 C 0.12858(5) 0.29021(14) 0.55280(9) 0.0287(2) Uani 1 1 d . . .
C6 C 0.10467(5) 0.49834(15) 0.41751(10) 0.0336(2) Uani 1 1 d . . .
C7 C 0.16862(5) 0.51922(15) 0.48724(10) 0.0328(2) Uani 1 1 d . . .
C8 C 0.09510(8) 0.4968(2) 0.29067(12) 0.0494(4) Uani 1 1 d . . .
C9 C 0.06203(8) 0.6139(2) 0.44966(18) 0.0536(4) Uani 1 1 d . . .
C10 C 0.18317(8) 0.68564(19) 0.53893(15) 0.0493(3) Uani 1 1 d . . .
C11 C 0.21358(6) 0.4664(2) 0.42697(13) 0.0438(3) Uani 1 1 d . . .
N1 N 0.09114(4) 0.33461(13) 0.45504(8) 0.0326(2) Uani 1 1 d . . .
N2 N 0.17216(4) 0.39845(13) 0.57876(8) 0.0317(2) Uani 1 1 d . . .
O1 O 0.04531(4) 0.25875(14) 0.40328(9) 0.0504(3) Uani 1 1 d . . .
O2 O 0.21581(4) 0.39420(14) 0.66506(8) 0.0464(3) Uani 1 1 d . . .
H11A H 0.2068(7) 0.358(2) 0.4001(15) 0.045(4) Uiso 1 1 d . . .
H2 H 0.0337(9) 0.096(3) 0.5569(18) 0.064(6) Uiso 1 1 d . . .
H11B H 0.2529(9) 0.470(2) 0.4814(17) 0.053(5) Uiso 1 1 d . . .
H11C H 0.2132(8) 0.536(2) 0.3699(17) 0.054(5) Uiso 1 1 d . . .
H10A H 0.2215(9) 0.688(2) 0.5822(17) 0.058(5) Uiso 1 1 d . . .
H9A H 0.0655(8) 0.615(3) 0.5312(19) 0.060(5) Uiso 1 1 d . . .
H4 H 0.2038(9) 0.126(3) 0.7321(17) 0.061(5) Uiso 1 1 d . . .
H10B H 0.1598(9) 0.715(3) 0.590(2) 0.068(6) Uiso 1 1 d . . .
H8A H 0.0985(10) 0.606(3) 0.267(2) 0.080(7) Uiso 1 1 d . . .
H9B H 0.0237(10) 0.582(3) 0.4119(18) 0.065(6) Uiso 1 1 d . . .
H10C H 0.1763(8) 0.765(3) 0.4793(18) 0.062(6) Uiso 1 1 d . . .
H8B H 0.1209(9) 0.425(3) 0.2661(18) 0.063(6) Uiso 1 1 d . . .
H9C H 0.0675(10) 0.711(3) 0.426(2) 0.078(7) Uiso 1 1 d . . .
H8C H 0.0546(9) 0.470(3) 0.2553(17) 0.060(6) Uiso 1 1 d . . .
H1 H 0.0456(10) -0.097(3) 0.704(2) 0.081(7) Uiso 1 1 d . . .

loop_
_atom_site_aniso_label
_atom_site_aniso_U_11
_atom_site_aniso_U_22
_atom_site_aniso_U_33
_atom_site_aniso_U_23
_atom_site_aniso_U_13
_atom_site_aniso_U_12
S1 0.0632(3) 0.0460(2) 0.0497(2) 0.01548(16) 0.00965(18) -0.00452(17)
C1 0.0472(8) 0.0458(8) 0.0578(9) 0.0096(7) 0.0165(7) -0.0126(6)
C2 0.0346(6) 0.0433(7) 0.0509(8) 0.0065(6) 0.0089(5) -0.0098(5)
C3 0.0314(5) 0.0300(5) 0.0308(5) -0.0016(4) 0.0094(4) -0.0040(4)
C4 0.0378(6) 0.0401(6) 0.0384(6) 0.0054(5) 0.0067(5) -0.0030(5)
C5 0.0279(5) 0.0319(5) 0.0264(5) -0.0023(4) 0.0070(4) -0.0063(4)
C6 0.0346(6) 0.0344(6) 0.0321(5) 0.0030(4) 0.0095(4) -0.0036(4)
C7 0.0358(6) 0.0335(5) 0.0307(5) -0.0010(4) 0.0115(4) -0.0093(4)
C8 0.0534(8) 0.0616(10) 0.0309(6) 0.0091(6) 0.0075(6) -0.0059(7)
C9 0.0450(8) 0.0488(9) 0.0686(11) -0.0003(8) 0.0181(8) 0.0066(7)
C10 0.0560(9) 0.0374(7) 0.0552(9) -0.0077(6) 0.0159(7) -0.0162(6)
C11 0.0391(7) 0.0552(9) 0.0422(7) 0.0000(6) 0.0195(6) -0.0081(6)
N1 0.0295(4) 0.0374(5) 0.0286(5) -0.0009(4) 0.0040(4) -0.0088(4)
N2 0.0289(4) 0.0376(5) 0.0273(4) -0.0014(4) 0.0053(4) -0.0098(4)
O1 0.0409(5) 0.0596(6) 0.0407(5) 0.0016(4) -0.0064(4) -0.0230(5)
O2 0.0360(5) 0.0604(6) 0.0349(5) 0.0019(4) -0.0039(4) -0.0182(4)

loop_
_atom_type_symbol
_atom_type_description
_atom_type_scat_dispersion_real
_atom_type_scat_dispersion_imag
_atom_type_scat_source
C C 0.0033 0.0016 'International Tables Vol C Tables 4.2.6.8 and 6.1.1.4'
H H 0.0000 0.0000 'International Tables Vol C Tables 4.2.6.8 and 6.1.1.4'
N N 0.0061 0.0033 'International Tables Vol C Tables 4.2.6.8 and 6.1.1.4'
O O 0.0106 0.0060 'International Tables Vol C Tables 4.2.6.8 and 6.1.1.4'
S S 0.1246 0.1234 'International Tables Vol C Tables 4.2.6.8 and 6.1.1.4'

loop_
_geom_angle_atom_site_label_1
_geom_angle_atom_site_label_2
_geom_angle_atom_site_label_3
_geom_angle
_geom_angle_site_symmetry_1
_geom_angle_site_symmetry_3
_geom_angle_publ_flag
C4 S1 C1 92.74(7) . . ?
C2 C1 S1 111.34(11) . . ?
C1 C2 C3 112.30(13) . . ?
C4 C3 C2 111.88(11) . . ?
C4 C3 C5 124.10(11) . . ?
C2 C3 C5 123.87(11) . . ?
C3 C4 S1 111.73(10) . . ?
N2 C5 N1 108.57(10) . . ?
N2 C5 C3 125.36(10) . . ?
N1 C5 C3 125.99(10) . . ?
N1 C6 C8 109.00(11) . . ?
N1 C6 C9 105.86(11) . . ?
C8 C6 C9 110.22(13) . . ?
N1 C6 C7 101.03(9) . . ?
C8 C6 C7 115.38(11) . . ?
C9 C6 C7 114.40(12) . . ?
N2 C7 C10 109.16(11) . . ?
N2 C7 C11 105.79(11) . . ?
C10 C7 C11 110.67(12) . . ?
N2 C7 C6 101.22(9) . . ?
C10 C7 C6 114.57(12) . . ?
C11 C7 C6 114.51(11) . . ?
O1 N1 C5 126.19(11) . . ?
O1 N1 C6 121.21(10) . . ?
C5 N1 C6 112.21(9) . . ?
O2 N2 C5 126.01(11) . . ?
O2 N2 C7 121.24(9) . . ?
C5 N2 C7 112.38(9) . . ?

loop_
_geom_bond_atom_site_label_1
_geom_bond_atom_site_label_2
_geom_bond_distance
_geom_bond_site_symmetry_2
_geom_bond_publ_flag
S1 C4 1.6984(14) . ?
S1 C1 1.7049(18) . ?
C1 C2 1.370(2) . ?
C2 C3 1.4320(17) . ?
C3 C4 1.3717(17) . ?
C3 C5 1.4439(16) . ?
C5 N2 1.3494(14) . ?
C5 N1 1.3516(15) . ?
C6 N1 1.4991(16) . ?
C6 C8 1.5255(19) . ?
C6 C9 1.529(2) . ?
C6 C7 1.5544(17) . ?
C7 N2 1.4981(16) . ?
C7 C10 1.5230(19) . ?
C7 C11 1.5285(18) . ?
N1 O1 1.2794(13) . ?
N2 O2 1.2809(13) . ?
